data_7060688
loop_
_publ_author_name
'Huang, Yao'
'Peng, Rufang'
'Jin, Bo'

_publ_section_title
;
 An efficient strontium-based combustion inhibitor of ammonium perchlorate
 with a 2D-MOF structure
;
_journal_issue 25
_journal_name_full 'New Journal of Chemistry'
_journal_page_first 11068
_journal_page_last 11074
_journal_paper_doi 10.1039/D0NJ06239A
_journal_volume 45
_journal_year 2021
_chemical_formula_moiety '0.5(C12 H16 N12 O16 Sr2), 2(H2 O)'
_chemical_formula_sum 'C6 H12 N6 O10 Sr'
_chemical_formula_weight 415.84
_space_group_crystal_system monoclinic
_space_group_IT_number 15
_space_group_name_Hall '-C 2yc'
_space_group_name_H-M_alt 'C 1 2/c 1'
_atom_sites_solution_hydrogens mixed
_audit_block_doi 10.5517/ccdc.csd.cc26sc2g
_audit_creation_date 2020-12-06
_audit_creation_method
;
Olex2 1.2
(compiled 2018.05.29 svn.r3508 for OlexSys, GUI svn.r5506)
;
_audit_update_record
;
2020-12-09 deposited with the CCDC.	2021-04-27 downloaded from the CCDC.
;
_cell_angle_alpha 90
_cell_angle_beta 95.021(3)
_cell_angle_gamma 90
_cell_formula_units_Z 4
_cell_length_a 9.7194(9)
_cell_length_b 8.3786(7)
_cell_length_c 17.7045(15)
_cell_measurement_reflns_used 7274
_cell_measurement_temperature 273(2)
_cell_measurement_theta_max 27.50
_cell_measurement_theta_min 3.22
_cell_volume 1436.2(2)
_computing_cell_refinement 'SAINT V8.38A (?, 2016)'
_computing_data_reduction 'SAINT V8.38A (?, 2016)'
_computing_molecular_graphics 'Olex2 (Dolomanov et al., 2009)'
_computing_publication_material 'Olex2 (Dolomanov et al., 2009)'
_computing_structure_refinement 'ShelXL (Sheldrick, 2015)'
_diffrn_ambient_temperature 273.15
_diffrn_measured_fraction_theta_full 0.998
_diffrn_measured_fraction_theta_max 0.998
_diffrn_measurement_device_type 'CCD area detector'
_diffrn_measurement_method 'phi and omega scans'
_diffrn_radiation_monochromator graphite
_diffrn_radiation_type MoK\a
_diffrn_radiation_wavelength 0.71073
_diffrn_reflns_av_R_equivalents 0.0341
_diffrn_reflns_av_unetI/netI 0.0230
_diffrn_reflns_Laue_measured_fraction_full 0.998
_diffrn_reflns_Laue_measured_fraction_max 0.998
_diffrn_reflns_limit_h_max 12
_diffrn_reflns_limit_h_min -12
_diffrn_reflns_limit_k_max 10
_diffrn_reflns_limit_k_min -10
_diffrn_reflns_limit_l_max 22
_diffrn_reflns_limit_l_min -22
_diffrn_reflns_number 10470
_diffrn_reflns_point_group_measured_fraction_full 0.998
_diffrn_reflns_point_group_measured_fraction_max 0.998
_diffrn_reflns_theta_full 25.242
_diffrn_reflns_theta_max 27.548
_diffrn_reflns_theta_min 3.215
_exptl_absorpt_coefficient_mu 3.821
_exptl_absorpt_correction_T_max 0.7456
_exptl_absorpt_correction_T_min 0.3640
_exptl_absorpt_correction_type none
_exptl_absorpt_process_details
;
SADABS-2016/2 (Bruker,2016/2) was used for absorption correction.
wR2(int) was 0.1454 before and 0.0508 after correction.
The Ratio of minimum to maximum transmission is 0.4882.
The \l/2 correction factor is Not present.
;
_exptl_crystal_density_diffrn 1.923
_exptl_crystal_description block
_exptl_crystal_F_000 832
_exptl_crystal_size_max 0.11
_exptl_crystal_size_mid 0.1
_exptl_crystal_size_min 0.08
_refine_diff_density_max 0.264
_refine_diff_density_min -0.383
_refine_diff_density_rms 0.068
_refine_ls_extinction_method none
_refine_ls_goodness_of_fit_ref 1.152
_refine_ls_hydrogen_treatment mixed
_refine_ls_matrix_type full
_refine_ls_number_parameters 121
_refine_ls_number_reflns 1661
_refine_ls_number_restraints 5
_refine_ls_restrained_S_all 1.152
_refine_ls_R_factor_all 0.0238
_refine_ls_R_factor_gt 0.0216
_refine_ls_shift/su_max 0.001
_refine_ls_shift/su_mean 0.000
_refine_ls_structure_factor_coef Fsqd
_refine_ls_weighting_details 'w=1/[\s^2^(Fo^2^)+(0.0191P)^2^+1.3510P] where P=(Fo^2^+2Fc^2^)/3'
_refine_ls_weighting_scheme calc
_refine_ls_wR_factor_gt 0.0496
_refine_ls_wR_factor_ref 0.0502
_reflns_Friedel_coverage 0.000
_reflns_number_gt 1571
_reflns_number_total 1661
_reflns_threshold_expression 'I > 2\s(I)'
_cod_data_source_file d0nj06239a2.cif
_cod_data_source_block ww
_cod_depositor_comments 'Adding full bibliography for 7060688.cif.'
_cod_database_code 7060688
_shelx_shelxl_version_number 2014/7
_shelx_space_group_comment
;
The symmetry employed for this shelxl refinement is uniquely defined
by the following loop, which should always be used as a source of
symmetry information in preference to the above space-group names.
They are only intended as comments.
;
_shelx_estimated_absorpt_t_max 0.750
_shelx_estimated_absorpt_t_min 0.679
_olex2_refinement_description
;
1. Fixed Uiso
 At 1.2 times of:
  All N(H,H) groups
2. Restrained distances
 O1W-H1WB
 0.86 with sigma of 0.02
 O1W-H1WA
 0.86 with sigma of 0.02
 H1WB-Sr1
 3 with sigma of 0.02
 O2W-H2WB
 0.86 with sigma of 0.02
 O2W-H2WA
 0.86 with sigma of 0.02
3.a X=CH2 refined with riding coordinates:
 N1(H1A,H1B)
;
_olex2_submission_special_instructions 'No special instructions were received'

loop_
_space_group_symop_operation_xyz
'x, y, z'
'-x, y, -z+1/2'
'x+1/2, y+1/2, z'
'-x+1/2, y+1/2, -z+1/2'
'-x, -y, -z'
'x, -y, z-1/2'
'-x+1/2, -y+1/2, -z'
'x+1/2, -y+1/2, z-1/2'

loop_
_atom_site_label
_atom_site_type_symbol
_atom_site_fract_x
_atom_site_fract_y
_atom_site_fract_z
_atom_site_U_iso_or_equiv
_atom_site_adp_type
_atom_site_occupancy
_atom_site_site_symmetry_order
_atom_site_calc_flag
_atom_site_refinement_flags_posn
_atom_site_refinement_flags_adp
_atom_site_refinement_flags_occupancy
_atom_site_disorder_assembly
_atom_site_disorder_group
Sr1 Sr 0.5000 0.31177(3) 0.7500 0.01632(8) Uani 1 2 d DS T P . .
O1 O 0.96101(15) 0.71049(17) 0.53674(7) 0.0314(3) Uani 1 1 d . . . . .
O1W O 0.61199(15) 0.54989(18) 0.82858(8) 0.0281(3) Uani 1 1 d D . . . .
O2 O 0.68949(14) 0.40549(16) 0.66803(7) 0.0277(3) Uani 1 1 d . . . . .
O2W O 0.5719(2) 0.7973(2) 0.66722(9) 0.0425(4) Uani 1 1 d D . . . .
O3 O 0.83486(13) 0.56715(16) 0.73735(7) 0.0245(3) Uani 1 1 d . . . . .
N1 N 0.6934(2) 0.4419(2) 0.49919(10) 0.0399(5) Uani 1 1 d . . . . .
H1A H 0.6760 0.4315 0.4510 0.048 Uiso 1 1 calc R . . . .
H1B H 0.6457 0.3897 0.5296 0.048 Uiso 1 1 calc R . . . .
N2 N 0.87206(18) 0.6235(2) 0.48511(9) 0.0287(4) Uani 1 1 d . . . . .
N3 N 0.93460(17) 0.67473(19) 0.60918(9) 0.0255(3) Uani 1 1 d . . . . .
C1 C 0.79421(19) 0.5392(2) 0.52681(10) 0.0216(4) Uani 1 1 d . . . . .
C2 C 0.83511(17) 0.5719(2) 0.60503(10) 0.0184(3) Uani 1 1 d . . . . .
C3 C 0.78111(18) 0.5085(2) 0.67611(10) 0.0191(3) Uani 1 1 d . . . . .
H1WA H 0.560(3) 0.631(3) 0.8291(16) 0.057(9) Uiso 1 1 d D . . . .
H1WB H 0.687(2) 0.574(3) 0.8097(14) 0.064(9) Uiso 1 1 d D . . . .
H2WA H 0.591(3) 0.827(3) 0.6233(11) 0.054(8) Uiso 1 1 d D . . . .
H2WB H 0.599(3) 0.876(3) 0.6931(16) 0.066(10) Uiso 1 1 d D . . . .

loop_
_atom_site_aniso_label
_atom_site_aniso_U_11
_atom_site_aniso_U_22
_atom_site_aniso_U_33
_atom_site_aniso_U_23
_atom_site_aniso_U_13
_atom_site_aniso_U_12
Sr1 0.01803(12) 0.01684(12) 0.01431(11) 0.000 0.00274(8) 0.000
O1 0.0386(8) 0.0346(8) 0.0220(7) 0.0007(6) 0.0087(6) -0.0162(6)
O1W 0.0300(8) 0.0293(8) 0.0256(7) -0.0033(6) 0.0058(6) -0.0031(6)
O2 0.0277(7) 0.0312(8) 0.0249(7) -0.0018(6) 0.0066(6) -0.0126(6)
O2W 0.0685(12) 0.0335(9) 0.0266(8) 0.0003(7) 0.0101(8) -0.0128(8)
O3 0.0263(7) 0.0309(7) 0.0163(6) -0.0001(5) 0.0013(5) -0.0075(6)
N1 0.0473(11) 0.0495(12) 0.0215(9) -0.0006(8) -0.0044(8) -0.0243(9)
N2 0.0360(9) 0.0313(9) 0.0191(8) 0.0006(7) 0.0035(7) -0.0074(7)
N3 0.0298(8) 0.0289(9) 0.0185(7) 0.0007(6) 0.0061(6) -0.0097(7)
C1 0.0241(9) 0.0218(9) 0.0190(9) 0.0007(7) 0.0019(7) -0.0009(7)
C2 0.0195(8) 0.0180(8) 0.0178(8) 0.0007(7) 0.0024(7) -0.0009(7)
C3 0.0176(8) 0.0206(9) 0.0196(8) 0.0023(7) 0.0035(7) -0.0004(7)

loop_
_atom_type_symbol
_atom_type_description
_atom_type_scat_dispersion_real
_atom_type_scat_dispersion_imag
_atom_type_scat_source
C C 0.0033 0.0016 'International Tables Vol C Tables 4.2.6.8 and 6.1.1.4'
H H 0.0000 0.0000 'International Tables Vol C Tables 4.2.6.8 and 6.1.1.4'
N N 0.0061 0.0033 'International Tables Vol C Tables 4.2.6.8 and 6.1.1.4'
O O 0.0106 0.0060 'International Tables Vol C Tables 4.2.6.8 and 6.1.1.4'
Sr Sr -1.5307 3.2498 'International Tables Vol C Tables 4.2.6.8 and 6.1.1.4'

loop_
_geom_angle_atom_site_label_1
_geom_angle_atom_site_label_2
_geom_angle_atom_site_label_3
_geom_angle
_geom_angle_site_symmetry_1
_geom_angle_site_symmetry_3
_geom_angle_publ_flag
O1W Sr1 O1W 80.53(7) . 2_656 ?
O1W Sr1 N3 77.59(5) 2_656 3_445 ?
O1W Sr1 N3 147.99(4) 2_656 4_646 ?
O1W Sr1 N3 147.99(4) . 3_445 ?
O1W Sr1 N3 77.59(5) . 4_646 ?
O2 Sr1 O1W 77.37(4) . . ?
O2 Sr1 O1W 75.61(5) . 2_656 ?
O2 Sr1 O1W 75.61(5) 2_656 . ?
O2 Sr1 O1W 77.37(4) 2_656 2_656 ?
O2 Sr1 O2 144.36(6) . 2_656 ?
O2 Sr1 O3 79.73(4) 2_656 3_445 ?
O2 Sr1 O3 79.73(4) . 4_646 ?
O2 Sr1 O3 131.35(4) 2_656 4_646 ?
O2 Sr1 O3 131.35(4) . 3_445 ?
O2 Sr1 N3 74.76(4) . 3_445 ?
O2 Sr1 N3 74.76(4) 2_656 4_646 ?
O2 Sr1 N3 121.12(5) . 4_646 ?
O2 Sr1 N3 121.12(5) 2_656 3_445 ?
O3 Sr1 O1W 150.72(4) 3_445 . ?
O3 Sr1 O1W 109.30(5) 4_646 . ?
O3 Sr1 O1W 150.72(4) 4_646 2_656 ?
O3 Sr1 O1W 109.30(5) 3_445 2_656 ?
O3 Sr1 O3 75.99(6) 3_445 4_646 ?
O3 Sr1 N3 80.91(5) 3_445 4_646 ?
O3 Sr1 N3 80.91(5) 4_646 3_445 ?
O3 Sr1 N3 60.28(4) 3_445 3_445 ?
O3 Sr1 N3 60.28(4) 4_646 4_646 ?
N3 Sr1 N3 130.98(7) 3_445 4_646 ?
N3 O1 N2 110.00(13) . . ?
Sr1 O1W H1WA 113(2) . . ?
Sr1 O1W H1WB 107.5(14) . . ?
H1WA O1W H1WB 110(3) . . ?
C3 O2 Sr1 133.78(11) . . ?
H2WA O2W H2WB 101(3) . . ?
C3 O3 Sr1 125.94(11) . 3 ?
H1A N1 H1B 120.0 . . ?
C1 N1 H1A 120.0 . . ?
C1 N1 H1B 120.0 . . ?
C1 N2 O1 105.42(14) . . ?
O1 N3 Sr1 135.15(11) . 3 ?
C2 N3 Sr1 116.08(11) . 3 ?
C2 N3 O1 107.13(15) . . ?
N1 C1 C2 127.12(17) . . ?
N2 C1 N1 124.40(17) . . ?
N2 C1 C2 108.47(16) . . ?
N3 C2 C1 108.97(15) . . ?
N3 C2 C3 120.16(16) . . ?
C1 C2 C3 130.87(16) . . ?
O2 C3 O3 127.57(16) . . ?
O2 C3 C2 116.71(16) . . ?
O3 C3 C2 115.72(15) . . ?

loop_
_geom_bond_atom_site_label_1
_geom_bond_atom_site_label_2
_geom_bond_distance
_geom_bond_site_symmetry_2
_geom_bond_publ_flag
Sr1 O1W 2.6145(14) . ?
Sr1 O1W 2.6146(14) 2_656 ?
Sr1 O2 2.5656(12) 2_656 ?
Sr1 O2 2.5656(12) . ?
Sr1 O3 2.6008(13) 4_646 ?
Sr1 O3 2.6008(13) 3_445 ?
Sr1 N3 2.7678(16) 4_646 ?
Sr1 N3 2.7678(16) 3_445 ?
O1 N2 1.406(2) . ?
O1 N3 1.3631(19) . ?
O1W H1WA 0.844(17) . ?
O1W H1WB 0.849(17) . ?
O2 C3 1.240(2) . ?
O2W H2WA 0.850(17) . ?
O2W H2WB 0.831(18) . ?
O3 Sr1 2.6008(13) 3 ?
O3 C3 1.261(2) . ?
N1 H1A 0.8600 . ?
N1 H1B 0.8600 . ?
N1 C1 1.334(2) . ?
N2 C1 1.309(2) . ?
N3 Sr1 2.7678(16) 3 ?
N3 C2 1.293(2) . ?
C1 C2 1.433(2) . ?
C2 C3 1.502(2) . ?
